data_2237202
loop_
_publ_author_name
'Babjakov\'a, Eva'
'Barto\<s, Peter'
'V\'icha, Robert'

_publ_section_title
;
 2-(Adamantan-1-yl)-1,3-bis(4-methylphenyl)propan-2-ol
;
_journal_coeditor_code NK2194
_journal_issue 1
_journal_name_full 'Acta Crystallographica Section E'
_journal_page_first o108
_journal_paper_doi 10.1107/S1600536812050647
_journal_volume 69
_journal_year 2013
_chemical_formula_analytical 'C27 H34 O'
_chemical_formula_iupac 'C27 H34 O'
_chemical_formula_moiety 'C27 H34 O'
_chemical_formula_structural 'C27 H34 O'
_chemical_formula_sum 'C27 H34 O'
_chemical_formula_weight 374.54
_chemical_melting_point 404
_chemical_name_systematic
;
2-(Adamantan-1-yl)-1,3-bis(4-methylphenyl)propan-2-ol
;
_space_group_IT_number 2
_symmetry_cell_setting triclinic
_symmetry_space_group_name_Hall '-P 1'
_symmetry_space_group_name_H-M 'P -1'
_cell_angle_alpha 70.718(3)
_cell_angle_beta 81.700(3)
_cell_angle_gamma 80.134(3)
_cell_formula_units_Z 2
_cell_length_a 6.4065(2)
_cell_length_b 13.1474(4)
_cell_length_c 13.3466(4)
_cell_measurement_reflns_used 4289
_cell_measurement_temperature 120(2)
_cell_measurement_theta_max 27.7751
_cell_measurement_theta_min 3.1413
_cell_volume 1040.75(6)
_computing_cell_refinement 'CrysAlis PRO (Agilent, 2011)'
_computing_data_collection 'CrysAlis PRO (Agilent, 2011)'
_computing_data_reduction 'CrysAlis PRO (Agilent, 2011)'
_computing_molecular_graphics 'ORTEP-3 (Farrugia, 2012) and Mercury (Macrae <i>et al.</i>, 2008)'
_computing_publication_material 'SHELXL97 (Sheldrick, 2008)'
_computing_structure_refinement 'SHELXL97 (Sheldrick, 2008)'
_computing_structure_solution 'SHELXS97 (Sheldrick, 2008)'
_diffrn_ambient_temperature 120(2)
_diffrn_detector_area_resol_mean 8.4353
_diffrn_measured_fraction_theta_full 0.999
_diffrn_measured_fraction_theta_max 0.999
_diffrn_measurement_device_type 'Agilent Xcalibur (Sapphire2)'
_diffrn_measurement_method '\w scan'
_diffrn_radiation_monochromator graphite
_diffrn_radiation_source 'Enhance (Mo) X-ray Source'
_diffrn_radiation_type MoK\a
_diffrn_radiation_wavelength 0.71073
_diffrn_reflns_av_R_equivalents 0.0102
_diffrn_reflns_av_sigmaI/netI 0.0215
_diffrn_reflns_limit_h_max 7
_diffrn_reflns_limit_h_min -7
_diffrn_reflns_limit_k_max 15
_diffrn_reflns_limit_k_min -15
_diffrn_reflns_limit_l_max 15
_diffrn_reflns_limit_l_min -10
_diffrn_reflns_number 6750
_diffrn_reflns_theta_full 25.00
_diffrn_reflns_theta_max 25.00
_diffrn_reflns_theta_min 3.15
_diffrn_standards_number 0
_exptl_absorpt_coefficient_mu 0.070
_exptl_absorpt_correction_T_max 1.00000
_exptl_absorpt_correction_T_min 0.99640
_exptl_absorpt_correction_type multi-scan
_exptl_absorpt_process_details '(CrysAlis PRO; Agilent, 2011)'
_exptl_crystal_colour colourless
_exptl_crystal_density_diffrn 1.195
_exptl_crystal_density_method 'not measured'
_exptl_crystal_description block
_exptl_crystal_F_000 408
_exptl_crystal_size_max 0.50
_exptl_crystal_size_mid 0.50
_exptl_crystal_size_min 0.40
_refine_diff_density_max 0.178
_refine_diff_density_min -0.186
_refine_ls_extinction_method none
_refine_ls_goodness_of_fit_ref 1.072
_refine_ls_hydrogen_treatment mixed
_refine_ls_matrix_type full
_refine_ls_number_parameters 258
_refine_ls_number_reflns 3675
_refine_ls_number_restraints 0
_refine_ls_restrained_S_all 1.072
_refine_ls_R_factor_all 0.0451
_refine_ls_R_factor_gt 0.0348
_refine_ls_shift/su_max 0.000
_refine_ls_shift/su_mean 0.000
_refine_ls_structure_factor_coef Fsqd
_refine_ls_weighting_details 'calc w=1/[\s^2^(Fo^2^)+(0.0483P)^2^+0.1419P] where P=(Fo^2^+2Fc^2^)/3'
_refine_ls_weighting_scheme calc
_refine_ls_wR_factor_gt 0.0909
_refine_ls_wR_factor_ref 0.0943
_reflns_number_gt 2925
_reflns_number_total 3675
_reflns_threshold_expression I>2\s(I)
_cod_data_source_file nk2194.cif
_cod_data_source_block I
_cod_database_code 2237202
_cod_database_fobs_code 2237202

loop_
_symmetry_equiv_pos_as_xyz
'x, y, z'
'-x, -y, -z'

loop_
_atom_site_type_symbol
_atom_site_label
_atom_site_fract_x
_atom_site_fract_y
_atom_site_fract_z
_atom_site_U_iso_or_equiv
_atom_site_adp_type
_atom_site_calc_flag
_atom_site_refinement_flags
_atom_site_occupancy
_atom_site_symmetry_multiplicity
O O2 0.52442(14) 0.31340(7) 0.53822(7) 0.0244(2) Uani d . 1 1
H H2 0.577(2) 0.3189(12) 0.4778(12) 0.037 Uiso d . 1 1
C C1 0.3383(2) 0.18382(10) 0.49612(10) 0.0227(3) Uani d . 1 1
H H1A 0.3365 0.1115 0.5508 0.027 Uiso calc R 1 1
H H1B 0.2087 0.1990 0.4584 0.027 Uiso calc R 1 1
C C2 0.32531(19) 0.27081(9) 0.55451(9) 0.0203(3) Uani d . 1 1
C C3 0.1531(2) 0.36778(10) 0.51005(9) 0.0246(3) Uani d . 1 1
H H3A 0.0114 0.3432 0.5345 0.030 Uiso calc R 1 1
H H3B 0.1616 0.4255 0.5411 0.030 Uiso calc R 1 1
C C11 0.5301(2) 0.17801(9) 0.41677(10) 0.0214(3) Uani d . 1 1
C C12 0.5241(2) 0.22950(10) 0.30754(10) 0.0255(3) Uani d . 1 1
H H12 0.3955 0.2707 0.2810 0.031 Uiso calc R 1 1
C C13 0.7026(2) 0.22165(11) 0.23704(10) 0.0276(3) Uani d . 1 1
H H13 0.6933 0.2575 0.1630 0.033 Uiso calc R 1 1
C C14 0.8939(2) 0.16309(10) 0.27152(10) 0.0242(3) Uani d . 1 1
C C15 0.9002(2) 0.11175(10) 0.38029(10) 0.0270(3) Uani d . 1 1
H H15 1.0291 0.0706 0.4066 0.032 Uiso calc R 1 1
C C16 0.7225(2) 0.11930(10) 0.45123(10) 0.0268(3) Uani d . 1 1
H H16 0.7323 0.0835 0.5253 0.032 Uiso calc R 1 1
C C17 1.0884(2) 0.15472(12) 0.19488(11) 0.0322(3) Uani d . 1 1
H H17A 1.1167 0.2278 0.1504 0.048 Uiso calc R 1 1
H H17B 1.0641 0.1135 0.1494 0.048 Uiso calc R 1 1
H H17C 1.2110 0.1174 0.2350 0.048 Uiso calc R 1 1
C C20 0.28329(19) 0.21981(9) 0.67801(9) 0.0187(3) Uani d . 1 1
C C21 0.26153(19) 0.30786(9) 0.73322(9) 0.0204(3) Uani d . 1 1
H H21A 0.3918 0.3439 0.7139 0.025 Uiso calc R 1 1
H H21B 0.1396 0.3637 0.7077 0.025 Uiso calc R 1 1
C C22 0.22752(19) 0.25899(10) 0.85462(9) 0.0219(3) Uani d . 1 1
H H22 0.2142 0.3179 0.8880 0.026 Uiso calc R 1 1
C C23 0.4157(2) 0.17335(10) 0.89566(10) 0.0249(3) Uani d . 1 1
H H23A 0.5484 0.2073 0.8777 0.030 Uiso calc R 1 1
H H23B 0.3933 0.1419 0.9742 0.030 Uiso calc R 1 1
C C24 0.4346(2) 0.08420(10) 0.84410(10) 0.0233(3) Uani d . 1 1
H H24 0.5580 0.0282 0.8704 0.028 Uiso calc R 1 1
C C25 0.2308(2) 0.03049(10) 0.87323(10) 0.0242(3) Uani d . 1 1
H H25A 0.2069 -0.0018 0.9516 0.029 Uiso calc R 1 1
H H25B 0.2443 -0.0283 0.8408 0.029 Uiso calc R 1 1
C C26 0.04286(19) 0.11655(10) 0.83190(10) 0.0225(3) Uani d . 1 1
H H26 -0.0908 0.0819 0.8512 0.027 Uiso calc R 1 1
C C27 0.0222(2) 0.20631(10) 0.88350(10) 0.0237(3) Uani d . 1 1
H H27A -0.0034 0.1752 0.9619 0.028 Uiso calc R 1 1
H H27B -0.1001 0.2618 0.8578 0.028 Uiso calc R 1 1
C C28 0.47010(19) 0.13264(10) 0.72260(10) 0.0217(3) Uani d . 1 1
H H28A 0.4849 0.0740 0.6899 0.026 Uiso calc R 1 1
H H28B 0.6039 0.1657 0.7033 0.026 Uiso calc R 1 1
C C29 0.07725(19) 0.16575(10) 0.71028(9) 0.0212(3) Uani d . 1 1
H H29A -0.0458 0.2206 0.6843 0.025 Uiso calc R 1 1
H H29B 0.0873 0.1080 0.6768 0.025 Uiso calc R 1 1
C C31 0.1692(2) 0.41644(9) 0.39017(10) 0.0224(3) Uani d . 1 1
C C32 0.0303(2) 0.39663(10) 0.32966(10) 0.0245(3) Uani d . 1 1
H H32 -0.0785 0.3528 0.3646 0.029 Uiso calc R 1 1
C C33 0.0475(2) 0.43953(10) 0.21956(10) 0.0247(3) Uani d . 1 1
H H33 -0.0503 0.4251 0.1804 0.030 Uiso calc R 1 1
C C34 0.2054(2) 0.50325(10) 0.16543(10) 0.0243(3) Uani d . 1 1
C C35 0.3418(2) 0.52453(10) 0.22592(10) 0.0271(3) Uani d . 1 1
H H35 0.4506 0.5684 0.1909 0.033 Uiso calc R 1 1
C C36 0.3228(2) 0.48324(10) 0.33613(10) 0.0265(3) Uani d . 1 1
H H36 0.4160 0.5008 0.3754 0.032 Uiso calc R 1 1
C C37 0.2247(2) 0.55055(11) 0.04572(10) 0.0321(3) Uani d . 1 1
H H37A 0.3466 0.5915 0.0223 0.048 Uiso calc R 1 1
H H37B 0.0944 0.5992 0.0230 0.048 Uiso calc R 1 1
H H37C 0.2457 0.4917 0.0140 0.048 Uiso calc R 1 1

loop_
_atom_site_aniso_label
_atom_site_aniso_U_11
_atom_site_aniso_U_22
_atom_site_aniso_U_33
_atom_site_aniso_U_12
_atom_site_aniso_U_13
_atom_site_aniso_U_23
O2 0.0262(5) 0.0263(5) 0.0211(5) -0.0112(4) 0.0051(4) -0.0072(4)
C1 0.0260(7) 0.0196(6) 0.0224(7) -0.0041(5) -0.0023(5) -0.0058(5)
C2 0.0207(6) 0.0182(6) 0.0213(6) -0.0051(5) 0.0002(5) -0.0047(5)
C3 0.0308(7) 0.0203(6) 0.0199(6) -0.0006(5) -0.0008(5) -0.0047(5)
C11 0.0252(7) 0.0168(6) 0.0235(7) -0.0021(5) -0.0040(5) -0.0077(5)
C12 0.0266(7) 0.0263(7) 0.0240(7) 0.0019(6) -0.0073(6) -0.0091(6)
C13 0.0350(8) 0.0279(7) 0.0191(7) -0.0023(6) -0.0027(6) -0.0070(5)
C14 0.0268(7) 0.0222(7) 0.0273(7) -0.0042(5) -0.0011(5) -0.0130(5)
C15 0.0260(7) 0.0252(7) 0.0297(7) 0.0046(6) -0.0074(6) -0.0107(6)
C16 0.0342(8) 0.0233(7) 0.0200(7) 0.0026(6) -0.0044(6) -0.0051(5)
C17 0.0304(8) 0.0355(8) 0.0336(8) -0.0048(6) 0.0016(6) -0.0165(6)
C20 0.0176(6) 0.0175(6) 0.0199(6) -0.0038(5) -0.0005(5) -0.0043(5)
C21 0.0198(6) 0.0189(6) 0.0217(6) -0.0051(5) -0.0016(5) -0.0042(5)
C22 0.0235(7) 0.0220(7) 0.0202(6) -0.0049(5) -0.0021(5) -0.0058(5)
C23 0.0227(7) 0.0290(7) 0.0207(7) -0.0072(5) -0.0041(5) -0.0021(5)
C24 0.0191(7) 0.0215(6) 0.0247(7) -0.0007(5) -0.0039(5) -0.0012(5)
C25 0.0249(7) 0.0208(7) 0.0228(7) -0.0056(5) -0.0001(5) -0.0009(5)
C26 0.0177(6) 0.0227(7) 0.0246(7) -0.0074(5) 0.0006(5) -0.0029(5)
C27 0.0216(7) 0.0261(7) 0.0195(6) -0.0038(5) 0.0018(5) -0.0031(5)
C28 0.0172(6) 0.0206(6) 0.0243(7) -0.0037(5) 0.0001(5) -0.0033(5)
C29 0.0189(6) 0.0203(6) 0.0238(7) -0.0041(5) -0.0031(5) -0.0051(5)
C31 0.0274(7) 0.0162(6) 0.0222(7) 0.0011(5) -0.0032(5) -0.0061(5)
C32 0.0227(7) 0.0196(6) 0.0279(7) -0.0007(5) -0.0015(5) -0.0044(5)
C33 0.0248(7) 0.0242(7) 0.0263(7) 0.0003(5) -0.0078(5) -0.0092(5)
C34 0.0289(7) 0.0213(7) 0.0214(7) 0.0019(5) -0.0040(5) -0.0068(5)
C35 0.0314(8) 0.0229(7) 0.0252(7) -0.0074(6) -0.0030(6) -0.0029(5)
C36 0.0357(8) 0.0211(7) 0.0245(7) -0.0075(6) -0.0077(6) -0.0054(5)
C37 0.0338(8) 0.0370(8) 0.0233(7) -0.0013(6) -0.0040(6) -0.0077(6)

loop_
_atom_type_symbol
_atom_type_description
_atom_type_scat_dispersion_real
_atom_type_scat_dispersion_imag
_atom_type_scat_source
C C 0.0033 0.0016 'International Tables Vol C Tables 4.2.6.8 and 6.1.1.4'
H H 0.0000 0.0000 'International Tables Vol C Tables 4.2.6.8 and 6.1.1.4'
O O 0.0106 0.0060 'International Tables Vol C Tables 4.2.6.8 and 6.1.1.4'

loop_
_geom_angle_atom_site_label_1
_geom_angle_atom_site_label_2
_geom_angle_atom_site_label_3
_geom_angle
C2 O2 H2 108.8(11)
C11 C1 C2 116.07(10)
C11 C1 H1A 108.3
C2 C1 H1A 108.3
C11 C1 H1B 108.3
C2 C1 H1B 108.3
H1A C1 H1B 107.4
O2 C2 C3 107.41(9)
O2 C2 C20 105.06(9)
C3 C2 C20 111.35(10)
O2 C2 C1 111.17(9)
C3 C2 C1 110.22(10)
C20 C2 C1 111.46(9)
C31 C3 C2 115.30(10)
C31 C3 H3A 108.4
C2 C3 H3A 108.4
C31 C3 H3B 108.4
C2 C3 H3B 108.4
H3A C3 H3B 107.5
C16 C11 C12 117.03(11)
C16 C11 C1 120.32(11)
C12 C11 C1 122.66(11)
C13 C12 C11 121.09(12)
C13 C12 H12 119.5
C11 C12 H12 119.5
C14 C13 C12 121.78(12)
C14 C13 H13 119.1
C12 C13 H13 119.1
C13 C14 C15 117.24(12)
C13 C14 C17 121.84(12)
C15 C14 C17 120.92(12)
C16 C15 C14 121.29(12)
C16 C15 H15 119.4
C14 C15 H15 119.4
C15 C16 C11 121.57(12)
C15 C16 H16 119.2
C11 C16 H16 119.2
C14 C17 H17A 109.5
C14 C17 H17B 109.5
H17A C17 H17B 109.5
C14 C17 H17C 109.5
H17A C17 H17C 109.5
H17B C17 H17C 109.5
C21 C20 C28 107.74(10)
C21 C20 C29 107.66(10)
C28 C20 C29 107.99(9)
C21 C20 C2 110.48(9)
C28 C20 C2 110.59(9)
C29 C20 C2 112.22(9)
C22 C21 C20 111.34(9)
C22 C21 H21A 109.4
C20 C21 H21A 109.4
C22 C21 H21B 109.4
C20 C21 H21B 109.4
H21A C21 H21B 108.0
C23 C22 C21 110.08(10)
C23 C22 C27 109.69(10)
C21 C22 C27 108.76(10)
C23 C22 H22 109.4
C21 C22 H22 109.4
C27 C22 H22 109.4
C24 C23 C22 108.95(10)
C24 C23 H23A 109.9
C22 C23 H23A 109.9
C24 C23 H23B 109.9
C22 C23 H23B 109.9
H23A C23 H23B 108.3
C23 C24 C25 109.95(10)
C23 C24 C28 109.94(10)
C25 C24 C28 109.14(10)
C23 C24 H24 109.3
C25 C24 H24 109.3
C28 C24 H24 109.3
C24 C25 C26 108.95(10)
C24 C25 H25A 109.9
C26 C25 H25A 109.9
C24 C25 H25B 109.9
C26 C25 H25B 109.9
H25A C25 H25B 108.3
C27 C26 C25 109.41(10)
C27 C26 C29 109.57(10)
C25 C26 C29 110.20(10)
C27 C26 H26 109.2
C25 C26 H26 109.2
C29 C26 H26 109.2
C26 C27 C22 109.25(10)
C26 C27 H27A 109.8
C22 C27 H27A 109.8
C26 C27 H27B 109.8
C22 C27 H27B 109.8
H27A C27 H27B 108.3
C24 C28 C20 111.27(10)
C24 C28 H28A 109.4
C20 C28 H28A 109.4
C24 C28 H28B 109.4
C20 C28 H28B 109.4
H28A C28 H28B 108.0
C26 C29 C20 110.41(10)
C26 C29 H29A 109.6
C20 C29 H29A 109.6
C26 C29 H29B 109.6
C20 C29 H29B 109.6
H29A C29 H29B 108.1
C36 C31 C32 117.51(11)
C36 C31 C3 121.18(11)
C32 C31 C3 121.31(11)
C33 C32 C31 121.35(12)
C33 C32 H32 119.3
C31 C32 H32 119.3
C32 C33 C34 121.08(12)
C32 C33 H33 119.5
C34 C33 H33 119.5
C33 C34 C35 117.56(11)
C33 C34 C37 121.41(12)
C35 C34 C37 121.00(12)
C36 C35 C34 121.48(12)
C36 C35 H35 119.3
C34 C35 H35 119.3
C35 C36 C31 120.96(12)
C35 C36 H36 119.5
C31 C36 H36 119.5
C34 C37 H37A 109.5
C34 C37 H37B 109.5
H37A C37 H37B 109.5
C34 C37 H37C 109.5
H37A C37 H37C 109.5
H37B C37 H37C 109.5

loop_
_geom_bond_atom_site_label_1
_geom_bond_atom_site_label_2
_geom_bond_distance
O2 C2 1.4395(14)
O2 H2 0.812(15)
C1 C11 1.5109(17)
C1 C2 1.5683(16)
C1 H1A 0.9900
C1 H1B 0.9900
C2 C3 1.5498(17)
C2 C20 1.5630(16)
C3 C31 1.5096(16)
C3 H3A 0.9900
C3 H3B 0.9900
C11 C16 1.3894(17)
C11 C12 1.3930(17)
C12 C13 1.3841(18)
C12 H12 0.9500
C13 C14 1.3828(18)
C13 H13 0.9500
C14 C15 1.3875(18)
C14 C17 1.5071(17)
C15 C16 1.3836(18)
C15 H15 0.9500
C16 H16 0.9500
C17 H17A 0.9800
C17 H17B 0.9800
C17 H17C 0.9800
C20 C21 1.5430(16)
C20 C28 1.5444(17)
C20 C29 1.5454(16)
C21 C22 1.5311(16)
C21 H21A 0.9900
C21 H21B 0.9900
C22 C23 1.5293(17)
C22 C27 1.5325(17)
C22 H22 1.0000
C23 C24 1.5239(18)
C23 H23A 0.9900
C23 H23B 0.9900
C24 C25 1.5303(16)
C24 C28 1.5324(16)
C24 H24 1.0000
C25 C26 1.5320(17)
C25 H25A 0.9900
C25 H25B 0.9900
C26 C27 1.5301(17)
C26 C29 1.5342(16)
C26 H26 1.0000
C27 H27A 0.9900
C27 H27B 0.9900
C28 H28A 0.9900
C28 H28B 0.9900
C29 H29A 0.9900
C29 H29B 0.9900
C31 C36 1.3900(17)
C31 C32 1.3920(18)
C32 C33 1.3845(17)
C32 H32 0.9500
C33 C34 1.3881(18)
C33 H33 0.9500
C34 C35 1.3891(18)
C34 C37 1.5059(17)
C35 C36 1.3845(17)
C35 H35 0.9500
C36 H36 0.9500
C37 H37A 0.9800
C37 H37B 0.9800
C37 H37C 0.9800

loop_
_geom_hbond_atom_site_label_D
_geom_hbond_atom_site_label_H
_geom_hbond_atom_site_label_A
_geom_hbond_site_symmetry_D
_geom_hbond_site_symmetry_H
_geom_hbond_site_symmetry_A
_geom_hbond_distance_DH
_geom_hbond_distance_HA
_geom_hbond_distance_DA
_geom_hbond_angle_DHA
_geom_hbond_publ_flag
C12 H12 Cg1 1_555 1_555 1_555 0.94 2.61 3.3577(12) 135.5 yes

loop_
_geom_torsion_atom_site_label_1
_geom_torsion_atom_site_label_2
_geom_torsion_atom_site_label_3
_geom_torsion_atom_site_label_4
_geom_torsion
C11 C1 C2 O2 -12.69(14)
C11 C1 C2 C3 106.29(12)
C11 C1 C2 C20 -129.54(11)
O2 C2 C3 C31 70.51(13)
C20 C2 C3 C31 -174.97(10)
C1 C2 C3 C31 -50.74(14)
C2 C1 C11 C16 82.61(14)
C2 C1 C11 C12 -97.68(14)
C16 C11 C12 C13 0.28(18)
C1 C11 C12 C13 -179.44(12)
C11 C12 C13 C14 -0.2(2)
C12 C13 C14 C15 0.21(19)
C12 C13 C14 C17 -179.83(12)
C13 C14 C15 C16 -0.25(19)
C17 C14 C15 C16 179.79(12)
C14 C15 C16 C11 0.3(2)
C12 C11 C16 C15 -0.32(18)
C1 C11 C16 C15 179.40(12)
O2 C2 C20 C21 61.95(12)
C3 C2 C20 C21 -54.02(13)
C1 C2 C20 C21 -177.55(10)
O2 C2 C20 C28 -57.24(12)
C3 C2 C20 C28 -173.21(10)
C1 C2 C20 C28 63.26(12)
O2 C2 C20 C29 -177.90(9)
C3 C2 C20 C29 66.14(13)
C1 C2 C20 C29 -57.40(13)
C28 C20 C21 C22 -57.24(12)
C29 C20 C21 C22 59.00(12)
C2 C20 C21 C22 -178.14(9)
C20 C21 C22 C23 59.62(13)
C20 C21 C22 C27 -60.58(13)
C21 C22 C23 C24 -59.59(12)
C27 C22 C23 C24 60.05(13)
C22 C23 C24 C25 -60.43(12)
C22 C23 C24 C28 59.76(13)
C23 C24 C25 C26 60.58(13)
C28 C24 C25 C26 -60.10(13)
C24 C25 C26 C27 -60.16(12)
C24 C25 C26 C29 60.37(13)
C25 C26 C27 C22 60.14(12)
C29 C26 C27 C22 -60.78(13)
C23 C22 C27 C26 -60.16(13)
C21 C22 C27 C26 60.29(12)
C23 C24 C28 C20 -60.11(13)
C25 C24 C28 C20 60.57(13)
C21 C20 C28 C24 57.46(12)
C29 C20 C28 C24 -58.57(13)
C2 C20 C28 C24 178.29(9)
C27 C26 C29 C20 60.53(13)
C25 C26 C29 C20 -59.90(13)
C21 C20 C29 C26 -58.42(12)
C28 C20 C29 C26 57.66(13)
C2 C20 C29 C26 179.80(9)
C2 C3 C31 C36 -75.74(15)
C2 C3 C31 C32 104.61(14)
C36 C31 C32 C33 1.60(18)
C3 C31 C32 C33 -178.75(11)
C31 C32 C33 C34 0.53(19)
C32 C33 C34 C35 -1.57(19)
C32 C33 C34 C37 -179.77(12)
C33 C34 C35 C36 0.49(19)
C37 C34 C35 C36 178.69(12)
C34 C35 C36 C31 1.7(2)
C32 C31 C36 C35 -2.67(18)
C3 C31 C36 C35 177.67(11)
